data_4063594
loop_
_publ_author_name
'Michel, Reent'
'Herbst-Irmer, Regine'
'Stalke, Dietmar'

_publ_section_title
;
 Revealing Coordination Patterns in C5-Cyclic Lithium Organics
;
_journal_issue 16
_journal_name_full Organometallics
_journal_page_first 4379
_journal_paper_doi 10.1021/om200471e
_journal_volume 30
_journal_year 2011
_chemical_formula_sum 'C18 H30 Li N3'
_chemical_formula_weight 295.39
_chemical_name_systematic
; 
 ? 
;
_space_group_IT_number 14
_symmetry_cell_setting monoclinic
_symmetry_space_group_name_Hall '-P 2ybc'
_symmetry_space_group_name_H-M 'P 1 21/c 1'
_atom_sites_solution_hydrogens geom
_atom_sites_solution_primary direct
_atom_sites_solution_secondary difmap
_audit_creation_method SHELXL-97
_cell_angle_alpha 90.00
_cell_angle_beta 90.06(2)
_cell_angle_gamma 90.00
_cell_formula_units_Z 8
_cell_length_a 15.837(2)
_cell_length_b 13.004(2)
_cell_length_c 17.389(2)
_cell_measurement_reflns_used 9796
_cell_measurement_temperature 100(2)
_cell_measurement_theta_max 26.01
_cell_measurement_theta_min 2.341
_cell_volume 3581.2(8)
_computing_cell_refinement 'SAINT V7.68A'
_computing_data_collection 'APEX2 v2011.2'
_computing_data_reduction 'SAINT V7.68A'
_computing_molecular_graphics 'XSHELL in SHELXTL-97'
_computing_publication_material 'XSHELL in SHELXTL-97'
_computing_structure_refinement 'SHELXL in SHELXTL Version 2008/3'
_computing_structure_solution 'SHELXS in SHELXTL Version 2008/3'
_diffrn_ambient_temperature 100(2)
_diffrn_measured_fraction_theta_full 0.999
_diffrn_measured_fraction_theta_max 0.999
_diffrn_measurement_device_type 'Bruker Smart Apex II Quazar'
_diffrn_measurement_method 'omega scans'
_diffrn_radiation_monochromator mirrors
_diffrn_radiation_source 'rotating anode'
_diffrn_radiation_type MoK\a
_diffrn_radiation_wavelength 0.71073
_diffrn_reflns_av_R_equivalents 0.0397
_diffrn_reflns_av_sigmaI/netI 0.0231
_diffrn_reflns_limit_h_max 19
_diffrn_reflns_limit_h_min -19
_diffrn_reflns_limit_k_max 16
_diffrn_reflns_limit_k_min -16
_diffrn_reflns_limit_l_max 21
_diffrn_reflns_limit_l_min -21
_diffrn_reflns_number 56824
_diffrn_reflns_theta_full 26.05
_diffrn_reflns_theta_max 26.05
_diffrn_reflns_theta_min 1.17
_exptl_absorpt_coefficient_mu 0.064
_exptl_absorpt_correction_T_max 1.0000
_exptl_absorpt_correction_T_min 0.7070
_exptl_absorpt_correction_type multi-scan
_exptl_absorpt_process_details SADABS-2008/1
_exptl_crystal_colour colourless
_exptl_crystal_density_diffrn 1.096
_exptl_crystal_density_method 'not measured'
_exptl_crystal_description block
_exptl_crystal_F_000 1296
_exptl_crystal_size_max 0.2
_exptl_crystal_size_mid 0.2
_exptl_crystal_size_min 0.2
_refine_diff_density_max 0.199
_refine_diff_density_min -0.165
_refine_diff_density_rms 0.027
_refine_ls_extinction_method none
_refine_ls_goodness_of_fit_ref 1.029
_refine_ls_hydrogen_treatment constr
_refine_ls_matrix_type full
_refine_ls_number_parameters 526
_refine_ls_number_reflns 7074
_refine_ls_number_restraints 732
_refine_ls_restrained_S_all 1.013
_refine_ls_R_factor_all 0.0330
_refine_ls_R_factor_gt 0.0307
_refine_ls_shift/su_max 0.001
_refine_ls_shift/su_mean 0.000
_refine_ls_structure_factor_coef Fsqd
_refine_ls_weighting_details 'calc w=1/[\s^2^(Fo^2^)+(0.0453P)^2^+0.5008P] where P=(Fo^2^+2Fc^2^)/3'
_refine_ls_weighting_scheme calc
_refine_ls_wR_factor_gt 0.0815
_refine_ls_wR_factor_ref 0.0834
_reflns_number_gt 6706
_reflns_number_total 7074
_reflns_threshold_expression >2sigma(I)
_cod_data_source_file om200471e_si_005.cif
_cod_data_source_block 5
_cod_original_sg_symbol_H-M P2(1)/c
_cod_database_code 4063594

loop_
_symmetry_equiv_pos_as_xyz
'x, y, z'
'-x, y+1/2, -z+1/2'
'-x, -y, -z'
'x, -y-1/2, z-1/2'

loop_
_atom_site_label
_atom_site_type_symbol
_atom_site_fract_x
_atom_site_fract_y
_atom_site_fract_z
_atom_site_U_iso_or_equiv
_atom_site_adp_type
_atom_site_occupancy
_atom_site_symmetry_multiplicity
_atom_site_calc_flag
_atom_site_refinement_flags
_atom_site_disorder_assembly
_atom_site_disorder_group
N1 N 0.85624(7) 0.38326(8) 0.20120(7) 0.0264(2) Uani 0.9350(13) 1 d PDU A 1
N2 N 0.82992(7) 0.16334(8) 0.17601(7) 0.0237(3) Uani 0.9350(13) 1 d PDU A 1
N3 N 0.82644(8) 0.23864(9) 0.01915(7) 0.0249(3) Uani 0.9350(13) 1 d PDU A 1
C10 C 0.91878(12) 0.45298(13) 0.23546(11) 0.0405(4) Uani 0.9350(13) 1 d PDU A 1
H10A H 0.8921 0.4931 0.2765 0.061 Uiso 0.9350(13) 1 calc PR A 1
H10B H 0.9404 0.4997 0.1959 0.061 Uiso 0.9350(13) 1 calc PR A 1
H10C H 0.9656 0.4127 0.2568 0.061 Uiso 0.9350(13) 1 calc PR A 1
C11 C 0.78720(9) 0.44552(10) 0.16931(9) 0.0361(3) Uani 0.9350(13) 1 d PDU A 1
H11A H 0.7440 0.4001 0.1474 0.054 Uiso 0.9350(13) 1 calc PR A 1
H11B H 0.8094 0.4907 0.1290 0.054 Uiso 0.9350(13) 1 calc PR A 1
H11C H 0.7621 0.4873 0.2103 0.054 Uiso 0.9350(13) 1 calc PR A 1
C12 C 0.82434(9) 0.31367(10) 0.26147(8) 0.0313(3) Uani 0.9350(13) 1 d PDU A 1
H12A H 0.7871 0.3527 0.2966 0.038 Uiso 0.9350(13) 1 calc PR A 1
H12B H 0.8725 0.2873 0.2919 0.038 Uiso 0.9350(13) 1 calc PR A 1
C13 C 0.77585(9) 0.22416(10) 0.22833(8) 0.0290(3) Uani 0.9350(13) 1 d PDU A 1
H13A H 0.7554 0.1797 0.2706 0.035 Uiso 0.9350(13) 1 calc PR A 1
H13B H 0.7261 0.2500 0.1998 0.035 Uiso 0.9350(13) 1 calc PR A 1
C14 C 0.87952(10) 0.08825(12) 0.21981(10) 0.0338(4) Uani 0.9350(13) 1 d PDU A 1
H14A H 0.9131 0.1241 0.2589 0.051 Uiso 0.9350(13) 1 calc PR A 1
H14B H 0.9172 0.0511 0.1849 0.051 Uiso 0.9350(13) 1 calc PR A 1
H14C H 0.8414 0.0394 0.2450 0.051 Uiso 0.9350(13) 1 calc PR A 1
C15 C 0.77811(8) 0.11281(10) 0.11646(8) 0.0290(3) Uani 0.9350(13) 1 d PDU A 1
H15A H 0.7268 0.0834 0.1404 0.035 Uiso 0.9350(13) 1 calc PR A 1
H15B H 0.8106 0.0558 0.0930 0.035 Uiso 0.9350(13) 1 calc PR A 1
C16 C 0.75282(8) 0.18880(11) 0.05460(8) 0.0303(3) Uani 0.9350(13) 1 d PDU A 1
H16A H 0.7201 0.1525 0.0144 0.036 Uiso 0.9350(13) 1 calc PR A 1
H16B H 0.7159 0.2421 0.0774 0.036 Uiso 0.9350(13) 1 calc PR A 1
C17 C 0.87041(9) 0.16551(11) -0.03155(8) 0.0327(3) Uani 0.9350(13) 1 d PDU A 1
H17A H 0.8298 0.1349 -0.0674 0.049 Uiso 0.9350(13) 1 calc PR A 1
H17B H 0.8964 0.1112 -0.0004 0.049 Uiso 0.9350(13) 1 calc PR A 1
H17C H 0.9143 0.2018 -0.0606 0.049 Uiso 0.9350(13) 1 calc PR A 1
C18 C 0.79926(10) 0.32657(12) -0.02758(9) 0.0406(4) Uani 0.9350(13) 1 d PDU A 1
H18A H 0.7600 0.3030 -0.0675 0.061 Uiso 0.9350(13) 1 calc PR A 1
H18B H 0.8486 0.3584 -0.0518 0.061 Uiso 0.9350(13) 1 calc PR A 1
H18C H 0.7710 0.3771 0.0053 0.061 Uiso 0.9350(13) 1 calc PR A 1
Li1 Li 0.90395(14) 0.27473(16) 0.11536(12) 0.0245(4) Uani 0.9350(13) 1 d PDU A 1
N1' N 0.8299(9) 0.2823(10) 0.0157(7) 0.020(2) Uani 0.0650(13) 1 d PDU A 2
N2' N 0.8435(10) 0.3728(10) 0.1675(7) 0.026(2) Uani 0.0650(13) 1 d PDU A 2
N3' N 0.8409(10) 0.1533(10) 0.2051(8) 0.025(2) Uani 0.0650(13) 1 d PDU A 2
C10' C 0.8751(11) 0.3428(15) -0.0424(10) 0.034(3) Uani 0.0650(13) 1 d PDU A 2
H10D H 0.8980 0.4052 -0.0186 0.050 Uiso 0.0650(13) 1 calc PR A 2
H10E H 0.8360 0.3619 -0.0838 0.050 Uiso 0.0650(13) 1 calc PR A 2
H10F H 0.9214 0.3018 -0.0637 0.050 Uiso 0.0650(13) 1 calc PR A 2
C11' C 0.7988(13) 0.1868(11) -0.0189(10) 0.034(3) Uani 0.0650(13) 1 d PDU A 2
H11D H 0.7688 0.1464 0.0200 0.052 Uiso 0.0650(13) 1 calc PR A 2
H11E H 0.8465 0.1469 -0.0387 0.052 Uiso 0.0650(13) 1 calc PR A 2
H11F H 0.7602 0.2032 -0.0612 0.052 Uiso 0.0650(13) 1 calc PR A 2
C12' C 0.7617(9) 0.3445(12) 0.0497(8) 0.026(3) Uani 0.0650(13) 1 d PDU A 2
H12C H 0.7215 0.2982 0.0763 0.031 Uiso 0.0650(13) 1 calc PR A 2
H12D H 0.7307 0.3800 0.0080 0.031 Uiso 0.0650(13) 1 calc PR A 2
C13' C 0.7940(11) 0.4235(11) 0.1063(8) 0.027(3) Uani 0.0650(13) 1 d PDU A 2
H13C H 0.8299 0.4741 0.0792 0.033 Uiso 0.0650(13) 1 calc PR A 2
H13D H 0.7458 0.4607 0.1294 0.033 Uiso 0.0650(13) 1 calc PR A 2
C14' C 0.8948(14) 0.4454(17) 0.2119(12) 0.032(4) Uani 0.0650(13) 1 d PDU A 2
H14D H 0.9257 0.4082 0.2520 0.048 Uiso 0.0650(13) 1 calc PR A 2
H14E H 0.8580 0.4969 0.2357 0.048 Uiso 0.0650(13) 1 calc PR A 2
H14F H 0.9351 0.4796 0.1776 0.048 Uiso 0.0650(13) 1 calc PR A 2
C15' C 0.7825(11) 0.3271(11) 0.2241(9) 0.029(2) Uani 0.0650(13) 1 d PDU A 2
H15C H 0.7680 0.3790 0.2636 0.035 Uiso 0.0650(13) 1 calc PR A 2
H15D H 0.7299 0.3072 0.1972 0.035 Uiso 0.0650(13) 1 calc PR A 2
C16' C 0.8204(12) 0.2350(11) 0.2619(8) 0.027(2) Uani 0.0650(13) 1 d PDU A 2
H16C H 0.8725 0.2556 0.2894 0.032 Uiso 0.0650(13) 1 calc PR A 2
H16D H 0.7802 0.2074 0.3003 0.032 Uiso 0.0650(13) 1 calc PR A 2
C17' C 0.9000(16) 0.0825(19) 0.2439(15) 0.046(5) Uani 0.0650(13) 1 d PDU A 2
H17D H 0.9520 0.1194 0.2569 0.069 Uiso 0.0650(13) 1 calc PR A 2
H17E H 0.9132 0.0250 0.2096 0.069 Uiso 0.0650(13) 1 calc PR A 2
H17F H 0.8739 0.0562 0.2910 0.069 Uiso 0.0650(13) 1 calc PR A 2
C18' C 0.7631(10) 0.1010(14) 0.1837(10) 0.032(3) Uani 0.0650(13) 1 d PDU A 2
H18D H 0.7248 0.1499 0.1587 0.049 Uiso 0.0650(13) 1 calc PR A 2
H18E H 0.7361 0.0732 0.2299 0.049 Uiso 0.0650(13) 1 calc PR A 2
H18F H 0.7760 0.0448 0.1481 0.049 Uiso 0.0650(13) 1 calc PR A 2
Li1' Li 0.9031(12) 0.2432(13) 0.1168(8) 0.025(3) Uani 0.0650(13) 1 d PDU A 2
N4 N 0.35038(6) 0.14821(7) 0.04074(6) 0.0262(2) Uani 1 1 d D . .
N5 N 0.33434(6) 0.36974(7) 0.06726(6) 0.0254(2) Uani 1 1 d D . .
N6 N 0.32808(6) 0.29197(7) 0.22411(5) 0.0238(2) Uani 1 1 d D . .
C28 C 0.41108(9) 0.07623(10) 0.00659(8) 0.0348(3) Uani 1 1 d D . .
H28A H 0.3840 0.0388 -0.0357 0.052 Uiso 1 1 calc R . .
H28B H 0.4301 0.0273 0.0458 0.052 Uiso 1 1 calc R . .
H28C H 0.4597 0.1145 -0.0132 0.052 Uiso 1 1 calc R . .
C29 C 0.27915(8) 0.08781(10) 0.06994(7) 0.0325(3) Uani 1 1 d D . .
H29A H 0.2360 0.1343 0.0905 0.049 Uiso 1 1 calc R . .
H29B H 0.2989 0.0418 0.1108 0.049 Uiso 1 1 calc R . .
H29C H 0.2549 0.0470 0.0280 0.049 Uiso 1 1 calc R . .
C30 C 0.32260(9) 0.22052(10) -0.01944(7) 0.0325(3) Uani 1 1 d D . .
H30A H 0.2838 0.1847 -0.0551 0.039 Uiso 1 1 calc R . .
H30B H 0.3723 0.2436 -0.0493 0.039 Uiso 1 1 calc R . .
C31 C 0.27836(8) 0.31316(10) 0.01415(7) 0.0315(3) Uani 1 1 d D . .
H31A H 0.2604 0.3595 -0.0280 0.038 Uiso 1 1 calc R . .
H31B H 0.2272 0.2905 0.0421 0.038 Uiso 1 1 calc R . .
C32 C 0.38711(9) 0.44354(10) 0.02569(8) 0.0357(3) Uani 1 1 d D . .
H32A H 0.4189 0.4076 -0.0145 0.054 Uiso 1 1 calc R . .
H32B H 0.4266 0.4762 0.0616 0.054 Uiso 1 1 calc R . .
H32C H 0.3512 0.4962 0.0021 0.054 Uiso 1 1 calc R . .
C33 C 0.28467(8) 0.42156(9) 0.12750(7) 0.0295(3) Uani 1 1 d D . .
H33A H 0.2347 0.4549 0.1040 0.035 Uiso 1 1 calc R . .
H33B H 0.3194 0.4757 0.1520 0.035 Uiso 1 1 calc R . .
C34 C 0.25608(7) 0.34502(9) 0.18808(7) 0.0274(3) Uani 1 1 d D . .
H34A H 0.2235 0.3816 0.2282 0.033 Uiso 1 1 calc R . .
H34B H 0.2184 0.2935 0.1640 0.033 Uiso 1 1 calc R . .
C35 C 0.37188(8) 0.36105(10) 0.27754(7) 0.0309(3) Uani 1 1 d D . .
H35A H 0.3973 0.4180 0.2488 0.046 Uiso 1 1 calc R . .
H35B H 0.4162 0.3229 0.3047 0.046 Uiso 1 1 calc R . .
H35C H 0.3314 0.3884 0.3149 0.046 Uiso 1 1 calc R . .
C36 C 0.29735(9) 0.20268(10) 0.26731(8) 0.0323(3) Uani 1 1 d D . .
H36A H 0.2584 0.2257 0.3075 0.048 Uiso 1 1 calc R . .
H36B H 0.3453 0.1669 0.2909 0.048 Uiso 1 1 calc R . .
H36C H 0.2678 0.1558 0.2323 0.048 Uiso 1 1 calc R . .
Li2 Li 0.40272(12) 0.25316(15) 0.12763(11) 0.0247(4) Uani 1 1 d D . .
C1 C 1.04692(8) 0.25996(14) 0.14322(8) 0.0441(4) Uani 1 1 d . . .
H1 H 1.0416 0.2641 0.1975 0.053 Uiso 1 1 calc R A 1
C2 C 1.05946(9) 0.17003(13) 0.10224(9) 0.0468(4) Uani 1 1 d . A .
H2 H 1.0632 0.1028 0.1234 0.056 Uiso 1 1 calc R B 2
C3 C 1.06568(8) 0.19575(11) 0.02333(9) 0.0355(3) Uani 1 1 d . . .
C4 C 1.08102(10) 0.13855(10) -0.04384(10) 0.0436(4) Uani 1 1 d . A .
H4 H 1.0889 0.0663 -0.0405 0.052 Uiso 1 1 calc R . .
C5 C 1.08471(9) 0.18617(10) -0.11409(8) 0.0366(3) Uani 1 1 d . . .
H5 H 1.0944 0.1467 -0.1592 0.044 Uiso 1 1 calc R A .
C6 C 1.07423(8) 0.29285(11) -0.11952(8) 0.0339(3) Uani 1 1 d . A .
H6 H 1.0779 0.3251 -0.1684 0.041 Uiso 1 1 calc R . .
C7 C 1.05874(9) 0.35159(10) -0.05575(8) 0.0339(3) Uani 1 1 d . . .
H7 H 1.0504 0.4236 -0.0608 0.041 Uiso 1 1 calc R A .
C8 C 1.05523(7) 0.30521(10) 0.01754(8) 0.0302(3) Uani 1 1 d . A .
C9 C 1.04319(8) 0.34424(12) 0.09284(8) 0.0391(3) Uani 1 1 d . A .
H9 H 1.0343 0.4141 0.1066 0.047 Uiso 1 1 calc R C 1
C19 C 0.54641(8) 0.25770(13) 0.10365(8) 0.0378(3) Uani 1 1 d . . .
H19 H 0.5416 0.2555 0.0492 0.045 Uiso 1 1 calc R . .
C20 C 0.56475(8) 0.34585(11) 0.14614(8) 0.0355(3) Uani 1 1 d . . .
H20 H 0.5729 0.4131 0.1262 0.043 Uiso 1 1 calc R . .
C21 C 0.56902(7) 0.31642(10) 0.22495(8) 0.0294(3) Uani 1 1 d . . .
C22 C 0.58788(8) 0.36993(10) 0.29282(8) 0.0333(3) Uani 1 1 d . . .
H22 H 0.6000 0.4414 0.2911 0.040 Uiso 1 1 calc R . .
C23 C 0.58868(8) 0.31834(10) 0.36198(7) 0.0332(3) Uani 1 1 d . . .
H23 H 0.6025 0.3544 0.4078 0.040 Uiso 1 1 calc R . .
C24 C 0.56924(8) 0.21285(11) 0.36568(7) 0.0320(3) Uani 1 1 d . . .
H24 H 0.5696 0.1789 0.4141 0.038 Uiso 1 1 calc R . .
C25 C 0.54981(8) 0.15839(10) 0.30054(7) 0.0300(3) Uani 1 1 d . . .
H25 H 0.5360 0.0874 0.3040 0.036 Uiso 1 1 calc R . .
C26 C 0.55034(7) 0.20801(10) 0.22838(7) 0.0279(3) Uani 1 1 d . . .
C27 C 0.53616(8) 0.17294(11) 0.15236(7) 0.0335(3) Uani 1 1 d . . .
H27 H 0.5223 0.1048 0.1373 0.040 Uiso 1 1 calc R . .

loop_
_atom_site_aniso_label
_atom_site_aniso_U_11
_atom_site_aniso_U_22
_atom_site_aniso_U_33
_atom_site_aniso_U_23
_atom_site_aniso_U_13
_atom_site_aniso_U_12
N1 0.0276(6) 0.0220(5) 0.0295(6) -0.0056(5) 0.0010(5) -0.0019(4)
N2 0.0213(5) 0.0210(5) 0.0288(6) 0.0007(4) 0.0041(5) -0.0003(4)
N3 0.0214(5) 0.0261(6) 0.0272(6) -0.0006(5) -0.0014(5) 0.0019(5)
C10 0.0460(10) 0.0332(7) 0.0423(9) -0.0124(7) -0.0071(7) -0.0104(7)
C11 0.0350(7) 0.0255(6) 0.0480(8) -0.0024(6) 0.0023(6) 0.0055(6)
C12 0.0365(7) 0.0323(7) 0.0251(6) -0.0048(5) 0.0050(6) 0.0013(6)
C13 0.0270(6) 0.0299(6) 0.0300(7) -0.0003(5) 0.0112(6) -0.0006(5)
C14 0.0352(8) 0.0253(7) 0.0411(10) 0.0092(6) 0.0059(7) 0.0008(6)
C15 0.0235(6) 0.0256(6) 0.0380(7) -0.0062(5) 0.0082(5) -0.0073(5)
C16 0.0171(6) 0.0385(7) 0.0354(7) -0.0088(6) -0.0005(5) -0.0025(5)
C17 0.0295(7) 0.0369(7) 0.0319(7) -0.0056(5) 0.0057(6) -0.0020(6)
C18 0.0407(9) 0.0440(8) 0.0373(8) 0.0082(7) -0.0076(7) 0.0099(7)
Li1 0.0223(10) 0.0228(10) 0.0283(10) 0.0009(8) -0.0008(8) -0.0007(8)
N1' 0.014(5) 0.026(5) 0.019(4) 0.001(3) 0.012(4) 0.006(4)
N2' 0.028(5) 0.023(4) 0.026(4) -0.001(3) -0.002(4) -0.003(4)
N3' 0.027(5) 0.024(4) 0.023(4) 0.005(3) -0.004(4) -0.001(4)
C10' 0.023(7) 0.048(8) 0.029(7) 0.018(6) 0.008(5) 0.001(6)
C11' 0.047(8) 0.026(6) 0.030(7) -0.006(5) 0.005(6) 0.006(5)
C12' 0.019(5) 0.034(6) 0.025(5) -0.005(4) 0.002(4) 0.012(4)
C13' 0.032(6) 0.026(5) 0.023(5) -0.003(4) 0.000(4) 0.012(4)
C14' 0.034(8) 0.033(7) 0.029(8) -0.008(6) -0.004(6) 0.001(5)
C15' 0.031(4) 0.034(4) 0.022(4) -0.004(3) 0.003(4) 0.004(3)
C16' 0.028(5) 0.032(4) 0.020(4) -0.002(3) 0.001(4) -0.004(4)
C17' 0.054(9) 0.038(8) 0.045(11) 0.017(7) -0.010(8) 0.014(7)
C18' 0.036(6) 0.031(7) 0.031(7) 0.000(5) 0.001(6) -0.010(5)
Li1' 0.023(6) 0.024(6) 0.029(5) 0.005(4) 0.004(4) 0.006(4)
N4 0.0243(5) 0.0261(5) 0.0281(5) -0.0030(4) 0.0011(4) 0.0018(4)
N5 0.0239(5) 0.0238(5) 0.0286(5) 0.0023(4) 0.0010(4) 0.0028(4)
N6 0.0210(5) 0.0244(5) 0.0259(5) 0.0009(4) 0.0042(4) 0.0022(4)
C28 0.0345(7) 0.0324(6) 0.0375(7) -0.0102(5) 0.0058(6) 0.0017(5)
C29 0.0285(6) 0.0320(6) 0.0370(7) -0.0048(5) 0.0009(5) -0.0023(5)
C30 0.0340(7) 0.0371(7) 0.0263(6) -0.0025(5) -0.0046(5) 0.0007(5)
C31 0.0282(6) 0.0353(7) 0.0311(6) 0.0035(5) -0.0055(5) 0.0051(5)
C32 0.0365(7) 0.0319(7) 0.0387(7) 0.0122(5) 0.0067(6) 0.0035(5)
C33 0.0259(6) 0.0251(6) 0.0376(7) 0.0005(5) 0.0025(5) 0.0082(5)
C34 0.0189(5) 0.0292(6) 0.0342(6) -0.0014(5) 0.0053(5) 0.0045(5)
C35 0.0276(6) 0.0339(6) 0.0311(6) -0.0024(5) 0.0041(5) -0.0026(5)
C36 0.0360(7) 0.0305(6) 0.0304(6) 0.0026(5) 0.0066(5) -0.0025(5)
Li2 0.0186(8) 0.0281(9) 0.0275(9) -0.0007(7) 0.0032(8) 0.0027(7)
C1 0.0163(6) 0.0815(11) 0.0344(8) 0.0117(7) -0.0018(6) -0.0012(6)
C2 0.0280(7) 0.0612(10) 0.0513(9) 0.0287(8) 0.0049(6) 0.0110(7)
C3 0.0201(6) 0.0410(7) 0.0453(8) 0.0142(6) 0.0057(5) 0.0053(5)
C4 0.0374(7) 0.0296(6) 0.0637(9) 0.0087(6) 0.0138(7) 0.0091(6)
C5 0.0307(7) 0.0348(7) 0.0445(8) -0.0017(6) 0.0119(6) 0.0031(5)
C6 0.0315(7) 0.0355(6) 0.0346(7) 0.0055(5) 0.0064(5) -0.0001(6)
C7 0.0359(7) 0.0270(6) 0.0389(7) 0.0054(5) 0.0052(6) -0.0012(5)
C8 0.0163(6) 0.0379(7) 0.0364(7) 0.0041(5) 0.0025(5) -0.0025(5)
C9 0.0252(6) 0.0554(9) 0.0367(7) -0.0011(6) 0.0017(5) -0.0083(6)
C19 0.0160(5) 0.0697(10) 0.0276(7) 0.0017(6) 0.0022(5) 0.0052(6)
C20 0.0180(6) 0.0529(8) 0.0357(7) 0.0106(6) 0.0026(5) 0.0010(5)
C21 0.0154(5) 0.0390(6) 0.0338(7) 0.0033(5) 0.0016(5) 0.0044(5)
C22 0.0225(6) 0.0317(6) 0.0457(7) -0.0023(5) -0.0020(5) 0.0017(5)
C23 0.0276(6) 0.0404(7) 0.0317(7) -0.0096(5) -0.0056(5) 0.0054(5)
C24 0.0297(6) 0.0398(6) 0.0266(6) 0.0008(5) -0.0018(5) 0.0079(5)
C25 0.0242(6) 0.0304(6) 0.0354(7) -0.0018(5) -0.0016(5) 0.0068(5)
C26 0.0157(5) 0.0379(6) 0.0301(6) -0.0049(5) -0.0004(5) 0.0075(5)
C27 0.0178(6) 0.0503(8) 0.0323(7) -0.0090(6) 0.0003(5) 0.0071(5)

loop_
_atom_type_symbol
_atom_type_description
_atom_type_scat_dispersion_real
_atom_type_scat_dispersion_imag
_atom_type_scat_source
C C 0.0033 0.0016 'International Tables Vol C Tables 4.2.6.8 and 6.1.1.4'
H H 0.0000 0.0000 'International Tables Vol C Tables 4.2.6.8 and 6.1.1.4'
Li Li -0.0003 0.0001 'International Tables Vol C Tables 4.2.6.8 and 6.1.1.4'
N N 0.0061 0.0033 'International Tables Vol C Tables 4.2.6.8 and 6.1.1.4'

loop_
_geom_angle_atom_site_label_1
_geom_angle_atom_site_label_2
_geom_angle_atom_site_label_3
_geom_angle
C10 N1 C11 108.33(11)
C10 N1 C12 108.79(12)
C11 N1 C12 110.56(11)
C10 N1 Li1 116.20(11)
C11 N1 Li1 110.80(11)
C12 N1 Li1 101.99(9)
C14 N2 C15 111.43(11)
C14 N2 C13 110.29(11)
C15 N2 C13 110.37(11)
C14 N2 Li1 114.39(10)
C15 N2 Li1 105.07(10)
C13 N2 Li1 105.00(9)
C18 N3 C16 110.09(12)
C18 N3 C17 108.09(11)
C16 N3 C17 110.01(11)
C18 N3 Li1 115.63(11)
C16 N3 Li1 102.99(10)
C17 N3 Li1 109.92(10)
N1 C12 C13 112.13(11)
N1 C12 H12A 109.2
C13 C12 H12A 109.2
N1 C12 H12B 109.2
C13 C12 H12B 109.2
H12A C12 H12B 107.9
N2 C13 C12 110.66(11)
N2 C13 H13A 109.5
C12 C13 H13A 109.5
N2 C13 H13B 109.5
C12 C13 H13B 109.5
H13A C13 H13B 108.1
N2 C15 C16 110.75(10)
N2 C15 H15A 109.5
C16 C15 H15A 109.5
N2 C15 H15B 109.5
C16 C15 H15B 109.5
H15A C15 H15B 108.1
N3 C16 C15 112.11(11)
N3 C16 H16A 109.2
C15 C16 H16A 109.2
N3 C16 H16B 109.2
C15 C16 H16B 109.2
H16A C16 H16B 107.9
N3 Li1 N2 85.54(9)
N3 Li1 N1 118.64(11)
N2 Li1 N1 84.88(9)
N3 Li1 C1 135.04(11)
N2 Li1 C1 112.04(10)
N1 Li1 C1 104.36(10)
N3 Li1 C9 118.78(11)
N2 Li1 C9 146.43(11)
N1 Li1 C9 100.66(9)
C1 Li1 C9 34.41(6)
C11' N1' C10' 109.6(12)
C11' N1' C12' 112.5(12)
C10' N1' C12' 109.9(12)
C11' N1' Li1' 108.3(10)
C10' N1' Li1' 115.1(11)
C12' N1' Li1' 101.3(9)
C14' N2' C13' 112.7(12)
C14' N2' C15' 105.4(13)
C13' N2' C15' 107.9(12)
C14' N2' Li1' 118.9(13)
C13' N2' Li1' 106.9(9)
C15' N2' Li1' 104.2(9)
C18' N3' C17' 111.2(14)
C18' N3' C16' 108.5(13)
C17' N3' C16' 106.3(14)
C18' N3' Li1' 117.1(11)
C17' N3' Li1' 111.9(13)
C16' N3' Li1' 100.7(9)
N1' C10' H10D 109.5
N1' C10' H10E 109.5
H10D C10' H10E 109.5
N1' C10' H10F 109.5
H10D C10' H10F 109.5
H10E C10' H10F 109.5
N1' C11' H11D 109.5
N1' C11' H11E 109.5
H11D C11' H11E 109.5
N1' C11' H11F 109.5
H11D C11' H11F 109.5
H11E C11' H11F 109.5
N1' C12' C13' 112.7(11)
N1' C12' H12C 109.0
C13' C12' H12C 109.0
N1' C12' H12D 109.0
C13' C12' H12D 109.0
H12C C12' H12D 107.8
N2' C13' C12' 110.1(11)
N2' C13' H13C 109.6
C12' C13' H13C 109.6
N2' C13' H13D 109.6
C12' C13' H13D 109.6
H13C C13' H13D 108.1
N2' C14' H14D 109.5
N2' C14' H14E 109.5
H14D C14' H14E 109.5
N2' C14' H14F 109.5
H14D C14' H14F 109.5
H14E C14' H14F 109.5
C16' C15' N2' 110.3(11)
C16' C15' H15C 109.6
N2' C15' H15C 109.6
C16' C15' H15D 109.6
N2' C15' H15D 109.6
H15C C15' H15D 108.1
N3' C16' C15' 111.7(11)
N3' C16' H16C 109.3
C15' C16' H16C 109.3
N3' C16' H16D 109.3
C15' C16' H16D 109.3
H16C C16' H16D 107.9
N3' C17' H17D 109.5
N3' C17' H17E 109.5
H17D C17' H17E 109.5
N3' C17' H17F 109.5
H17D C17' H17F 109.5
H17E C17' H17F 109.5
N3' C18' H18D 109.5
N3' C18' H18E 109.5
H18D C18' H18E 109.5
N3' C18' H18F 109.5
H18D C18' H18F 109.5
H18E C18' H18F 109.5
N2' Li1' N1' 85.0(6)
N2' Li1' N3' 86.1(7)
N1' Li1' N3' 117.3(9)
N2' Li1' C1 106.1(9)
N1' Li1' C1 131.2(7)
N3' Li1' C1 110.8(7)
N2' Li1' C9 92.6(8)
N1' Li1' C9 101.9(6)
N3' Li1' C9 140.5(8)
C1 Li1' C9 32.4(3)
N2' Li1' C2 137.4(10)
N1' Li1' C2 120.2(7)
N3' Li1' C2 107.4(7)
C1 Li1' C2 31.3(2)
C9 Li1' C2 51.3(3)
C29 N4 C28 107.64(9)
C29 N4 C30 111.01(10)
C28 N4 C30 108.35(10)
C29 N4 Li2 112.61(9)
C28 N4 Li2 115.30(9)
C30 N4 Li2 101.78(9)
C32 N5 C33 110.88(9)
C32 N5 C31 111.14(10)
C33 N5 C31 110.61(10)
C32 N5 Li2 114.72(9)
C33 N5 Li2 104.23(9)
C31 N5 Li2 104.92(9)
C36 N6 C35 108.52(10)
C36 N6 C34 109.38(9)
C35 N6 C34 110.37(9)
C36 N6 Li2 113.80(9)
C35 N6 Li2 112.61(9)
C34 N6 Li2 101.98(9)
N4 C28 H28A 109.5
N4 C28 H28B 109.5
H28A C28 H28B 109.5
N4 C28 H28C 109.5
H28A C28 H28C 109.5
H28B C28 H28C 109.5
N4 C29 H29A 109.5
N4 C29 H29B 109.5
H29A C29 H29B 109.5
N4 C29 H29C 109.5
H29A C29 H29C 109.5
H29B C29 H29C 109.5
N4 C30 C31 111.86(10)
N4 C30 H30A 109.2
C31 C30 H30A 109.2
N4 C30 H30B 109.2
C31 C30 H30B 109.2
H30A C30 H30B 107.9
N5 C31 C30 111.15(10)
N5 C31 H31A 109.4
C30 C31 H31A 109.4
N5 C31 H31B 109.4
C30 C31 H31B 109.4
H31A C31 H31B 108.0
N5 C32 H32A 109.5
N5 C32 H32B 109.5
H32A C32 H32B 109.5
N5 C32 H32C 109.5
H32A C32 H32C 109.5
H32B C32 H32C 109.5
N5 C33 C34 110.67(9)
N5 C33 H33A 109.5
C34 C33 H33A 109.5
N5 C33 H33B 109.5
C34 C33 H33B 109.5
H33A C33 H33B 108.1
N6 C34 C33 111.79(9)
N6 C34 H34A 109.3
C33 C34 H34A 109.3
N6 C34 H34B 109.3
C33 C34 H34B 109.3
H34A C34 H34B 107.9
N6 C35 H35A 109.5
N6 C35 H35B 109.5
H35A C35 H35B 109.5
N6 C35 H35C 109.5
H35A C35 H35C 109.5
H35B C35 H35C 109.5
N6 C36 H36A 109.5
N6 C36 H36B 109.5
H36A C36 H36B 109.5
N6 C36 H36C 109.5
H36A C36 H36C 109.5
H36B C36 H36C 109.5
N6 Li2 N5 86.39(8)
N6 Li2 N4 118.88(9)
N5 Li2 N4 84.96(8)
N6 Li2 C19 133.42(11)
N5 Li2 C19 113.02(10)
N4 Li2 C19 105.20(9)
N6 Li2 C27 117.09(10)
N5 Li2 C27 147.50(10)
N4 Li2 C27 100.67(8)
C19 Li2 C27 34.53(6)
C2 C1 C9 110.13(13)
C2 C1 Li1 95.91(11)
C9 C1 Li1 76.41(9)
C2 C1 Li1' 87.7(4)
C9 C1 Li1' 84.8(4)
Li1 C1 Li1' 10.1(4)
C2 C1 H1 124.9
C9 C1 H1 124.9
Li1 C1 H1 96.6
Li1' C1 H1 96.5
C1 C2 C3 108.04(13)
C1 C2 Li1' 61.0(4)
C3 C2 Li1' 94.2(3)
C1 C2 H2 126.0
C3 C2 H2 126.0
Li1' C2 H2 110.5
C4 C3 C2 133.81(14)
C4 C3 C8 119.08(12)
C2 C3 C8 107.08(14)
C5 C4 C3 120.58(12)
C5 C4 H4 119.7
C3 C4 H4 119.7
C4 C5 C6 120.16(13)
C4 C5 H5 119.9
C6 C5 H5 119.9
C7 C6 C5 121.30(13)
C7 C6 H6 119.4
C5 C6 H6 119.4
C6 C7 C8 120.03(12)
C6 C7 H7 120.0
C8 C7 H7 120.0
C7 C8 C9 133.37(13)
C7 C8 C3 118.82(12)
C9 C8 C3 107.81(12)
C1 C9 C8 106.93(14)
C1 C9 Li1 69.18(9)
C8 C9 Li1 98.02(10)
C1 C9 Li1' 62.8(3)
C8 C9 Li1' 94.7(4)
Li1 C9 Li1' 8.3(3)
C1 C9 H9 126.5
C8 C9 H9 126.5
Li1 C9 H9 100.5
Li1' C9 H9 108.3
C20 C19 C27 110.54(12)
C20 C19 Li2 97.46(10)
C27 C19 Li2 75.89(9)
C20 C19 H19 124.7
C27 C19 H19 124.7
Li2 C19 H19 95.7
C19 C20 C21 107.38(12)
C19 C20 H20 126.3
C21 C20 H20 126.3
C22 C21 C20 133.35(13)
C22 C21 C26 119.60(12)
C20 C21 C26 107.04(12)
C23 C22 C21 119.67(12)
C23 C22 H22 120.2
C21 C22 H22 120.2
C22 C23 C24 120.87(12)
C22 C23 H23 119.6
C24 C23 H23 119.6
C25 C24 C23 120.98(12)
C25 C24 H24 119.5
C23 C24 H24 119.5
C24 C25 C26 119.81(12)
C24 C25 H25 120.1
C26 C25 H25 120.1
C25 C26 C27 132.98(12)
C25 C26 C21 119.04(11)
C27 C26 C21 107.98(12)
C19 C27 C26 107.03(12)
C19 C27 Li2 69.59(9)
C26 C27 Li2 99.58(9)
C19 C27 H27 126.5
C26 C27 H27 126.5
Li2 C27 H27 98.8

loop_
_geom_bond_atom_site_label_1
_geom_bond_atom_site_label_2
_geom_bond_distance
N1 C10 1.4685(18)
N1 C11 1.4688(18)
N1 C12 1.4743(17)
N1 Li1 2.189(2)
N2 C14 1.4661(18)
N2 C15 1.4750(17)
N2 C13 1.4792(16)
N2 Li1 2.142(2)
N3 C18 1.4670(18)
N3 C16 1.4700(17)
N3 C17 1.4723(17)
N3 Li1 2.126(2)
C10 H10A 0.9800
C10 H10B 0.9800
C10 H10C 0.9800
C11 H11A 0.9800
C11 H11B 0.9800
C11 H11C 0.9800
C12 C13 1.5086(19)
C12 H12A 0.9900
C12 H12B 0.9900
C13 H13A 0.9900
C13 H13B 0.9900
C14 H14A 0.9800
C14 H14B 0.9800
C14 H14C 0.9800
C15 C16 1.5143(19)
C15 H15A 0.9900
C15 H15B 0.9900
C16 H16A 0.9900
C16 H16B 0.9900
C17 H17A 0.9800
C17 H17B 0.9800
C17 H17C 0.9800
C18 H18A 0.9800
C18 H18B 0.9800
C18 H18C 0.9800
Li1 C1 2.323(3)
Li1 C9 2.415(2)
N1' C11' 1.466(12)
N1' C10' 1.467(12)
N1' C12' 1.473(12)
N1' Li1' 2.166(13)
N2' C14' 1.465(14)
N2' C13' 1.477(12)
N2' C15' 1.502(13)
N2' Li1' 2.123(14)
N3' C18' 1.456(12)
N3' C17' 1.475(12)
N3' C16' 1.487(13)
N3' Li1' 2.167(13)
C10' H10D 0.9800
C10' H10E 0.9800
C10' H10F 0.9800
C11' H11D 0.9800
C11' H11E 0.9800
C11' H11F 0.9800
C12' C13' 1.512(13)
C12' H12C 0.9900
C12' H12D 0.9900
C13' H13C 0.9900
C13' H13D 0.9900
C14' H14D 0.9800
C14' H14E 0.9800
C14' H14F 0.9800
C15' C16' 1.492(13)
C15' H15C 0.9900
C15' H15D 0.9900
C16' H16C 0.9900
C16' H16D 0.9900
C17' H17D 0.9800
C17' H17E 0.9800
C17' H17F 0.9800
C18' H18D 0.9800
C18' H18E 0.9800
C18' H18F 0.9800
Li1' C1 2.333(19)
Li1' C9 2.612(19)
Li1' C2 2.665(17)
N4 C29 1.4658(15)
N4 C28 1.4677(15)
N4 C30 1.4736(16)
N4 Li2 2.198(2)
N5 C32 1.4640(15)
N5 C33 1.4738(15)
N5 C31 1.4759(16)
N5 Li2 2.138(2)
N6 C36 1.4661(15)
N6 C35 1.4663(16)
N6 C34 1.4721(15)
N6 Li2 2.115(2)
C28 H28A 0.9800
C28 H28B 0.9800
C28 H28C 0.9800
C29 H29A 0.9800
C29 H29B 0.9800
C29 H29C 0.9800
C30 C31 1.5114(17)
C30 H30A 0.9900
C30 H30B 0.9900
C31 H31A 0.9900
C31 H31B 0.9900
C32 H32A 0.9800
C32 H32B 0.9800
C32 H32C 0.9800
C33 C34 1.5187(16)
C33 H33A 0.9900
C33 H33B 0.9900
C34 H34A 0.9900
C34 H34B 0.9900
C35 H35A 0.9800
C35 H35B 0.9800
C35 H35C 0.9800
C36 H36A 0.9800
C36 H36B 0.9800
C36 H36C 0.9800
Li2 C19 2.315(2)
Li2 C27 2.395(2)
C1 C2 1.384(2)
C1 C9 1.404(2)
C1 H1 0.9500
C2 C3 1.416(2)
C2 H2 0.9500
C3 C4 1.406(2)
C3 C8 1.4365(19)
C4 C5 1.371(2)
C4 H4 0.9500
C5 C6 1.4002(19)
C5 H5 0.9500
C6 C7 1.3689(19)
C6 H6 0.9500
C7 C8 1.4112(18)
C7 H7 0.9500
C8 C9 1.417(2)
C9 H9 0.9500
C19 C20 1.394(2)
C19 C27 1.400(2)
C19 H19 0.9500
C20 C21 1.4244(18)
C20 H20 0.9500
C21 C22 1.4021(18)
C21 C26 1.4417(18)
C22 C23 1.3771(19)
C22 H22 0.9500
C23 C24 1.407(2)
C23 H23 0.9500
C24 C25 1.3706(18)
C24 H24 0.9500
C25 C26 1.4110(18)
C25 H25 0.9500
C26 C27 1.4161(18)
C27 H27 0.9500

loop_
_geom_torsion_atom_site_label_1
_geom_torsion_atom_site_label_2
_geom_torsion_atom_site_label_3
_geom_torsion_atom_site_label_4
_geom_torsion
C10 N1 C12 C13 -166.52(12)
C11 N1 C12 C13 74.64(14)
Li1 N1 C12 C13 -43.22(14)
C14 N2 C13 C12 84.83(13)
C15 N2 C13 C12 -151.61(11)
Li1 N2 C13 C12 -38.87(14)
N1 C12 C13 N2 59.42(15)
C14 N2 C15 C16 -159.50(11)
C13 N2 C15 C16 77.60(12)
Li1 N2 C15 C16 -35.10(13)
C18 N3 C16 C15 -167.67(11)
C17 N3 C16 C15 73.32(13)
Li1 N3 C16 C15 -43.81(13)
N2 C15 C16 N3 56.65(14)
C18 N3 Li1 N2 138.47(11)
C16 N3 Li1 N2 18.36(11)
C17 N3 Li1 N2 -98.84(11)
C18 N3 Li1 N1 56.79(16)
C16 N3 Li1 N1 -63.33(14)
C17 N3 Li1 N1 179.48(11)
C18 N3 Li1 C1 -104.48(17)
C16 N3 Li1 C1 135.41(15)
C17 N3 Li1 C1 18.21(19)
C18 N3 Li1 C9 -65.93(15)
C16 N3 Li1 C9 173.95(11)
C17 N3 Li1 C9 56.76(14)
C14 N2 Li1 N3 131.56(11)
C15 N2 Li1 N3 9.05(10)
C13 N2 Li1 N3 -107.40(10)
C14 N2 Li1 N1 -109.12(11)
C15 N2 Li1 N1 128.37(10)
C13 N2 Li1 N1 11.92(11)
C14 N2 Li1 C1 -5.68(15)
C15 N2 Li1 C1 -128.19(11)
C13 N2 Li1 C1 115.36(12)
C14 N2 Li1 C9 -7.5(2)
C15 N2 Li1 C9 -130.04(19)
C13 N2 Li1 C9 113.5(2)
C10 N1 Li1 N3 -143.42(13)
C11 N1 Li1 N3 -19.24(15)
C12 N1 Li1 N3 98.45(13)
C10 N1 Li1 N2 134.51(12)
C11 N1 Li1 N2 -101.32(11)
C12 N1 Li1 N2 16.38(11)
C10 N1 Li1 C1 23.03(15)
C11 N1 Li1 C1 147.21(10)
C12 N1 Li1 C1 -95.09(11)
C10 N1 Li1 C9 -12.04(14)
C11 N1 Li1 C9 112.14(11)
C12 N1 Li1 C9 -130.17(10)
C11' N1' C12' C13' 161.7(13)
C10' N1' C12' C13' -75.8(16)
Li1' N1' C12' C13' 46.3(14)
C14' N2' C13' C12' 164.7(15)
C15' N2' C13' C12' -79.4(15)
Li1' N2' C13' C12' 32.2(15)
N1' C12' C13' N2' -56.5(17)
C14' N2' C15' C16' -88.2(16)
C13' N2' C15' C16' 151.2(13)
Li1' N2' C15' C16' 37.8(15)
C18' N3' C16' C15' -77.2(16)
C17' N3' C16' C15' 163.0(16)
Li1' N3' C16' C15' 46.3(15)
N2' C15' C16' N3' -61.0(18)
C14' N2' Li1' N1' -134.8(13)
C13' N2' Li1' N1' -5.8(11)
C15' N2' Li1' N1' 108.2(10)
C14' N2' Li1' N3' 107.3(13)
C13' N2' Li1' N3' -123.7(11)
C15' N2' Li1' N3' -9.7(11)
C14' N2' Li1' C1 -3.2(13)
C13' N2' Li1' C1 125.7(10)
C15' N2' Li1' C1 -120.2(10)
C14' N2' Li1' C9 -33.1(12)
C13' N2' Li1' C9 95.9(10)
C15' N2' Li1' C9 -150.1(9)
C14' N2' Li1' C2 -4.2(16)
C13' N2' Li1' C2 124.8(12)
C15' N2' Li1' C2 -121.2(11)
C11' N1' Li1' N2' -139.7(11)
C10' N1' Li1' N2' 97.3(12)
C12' N1' Li1' N2' -21.2(10)
C11' N1' Li1' N3' -56.7(13)
C10' N1' Li1' N3' -179.8(12)
C12' N1' Li1' N3' 61.8(12)
C11' N1' Li1' C1 113.2(13)
C10' N1' Li1' C1 -9.8(17)
C12' N1' Li1' C1 -128.3(12)
C11' N1' Li1' C9 128.8(10)
C10' N1' Li1' C9 5.7(13)
C12' N1' Li1' C9 -112.7(9)
C11' N1' Li1' C2 76.8(13)
C10' N1' Li1' C2 -46.2(14)
C12' N1' Li1' C2 -164.7(10)
C18' N3' Li1' N2' 98.5(13)
C17' N3' Li1' N2' -131.4(14)
C16' N3' Li1' N2' -18.9(10)
C18' N3' Li1' N1' 16.2(16)
C17' N3' Li1' N1' 146.3(14)
C16' N3' Li1' N1' -101.2(11)
C18' N3' Li1' C1 -155.7(12)
C17' N3' Li1' C1 -25.6(16)
C16' N3' Li1' C1 86.9(11)
C18' N3' Li1' C9 -172.2(13)
C17' N3' Li1' C9 -42.2(19)
C16' N3' Li1' C9 70.4(15)
C18' N3' Li1' C2 -122.8(12)
C17' N3' Li1' C2 7.3(16)
C16' N3' Li1' C2 119.9(10)
C29 N4 C30 C31 76.82(13)
C28 N4 C30 C31 -165.18(11)
Li2 N4 C30 C31 -43.23(12)
C32 N5 C31 C30 85.82(12)
C33 N5 C31 C30 -150.55(10)
Li2 N5 C31 C30 -38.72(12)
N4 C30 C31 N5 59.50(14)
C32 N5 C33 C34 -159.17(10)
C31 N5 C33 C34 77.06(12)
Li2 N5 C33 C34 -35.22(12)
C36 N6 C34 C33 -166.15(10)
C35 N6 C34 C33 74.51(12)
Li2 N6 C34 C33 -45.35(11)
N5 C33 C34 N6 58.29(13)
C36 N6 Li2 N5 137.22(9)
C35 N6 Li2 N5 -98.73(9)
C34 N6 Li2 N5 19.55(9)
C36 N6 Li2 N4 55.00(14)
C35 N6 Li2 N4 179.04(10)
C34 N6 Li2 N4 -62.68(12)
C36 N6 Li2 C19 -104.10(15)
C35 N6 Li2 C19 19.94(17)
C34 N6 Li2 C19 138.22(13)
C36 N6 Li2 C27 -66.30(13)
C35 N6 Li2 C27 57.74(13)
C34 N6 Li2 C27 176.03(10)
C32 N5 Li2 N6 129.90(9)
C33 N5 Li2 N6 8.46(10)
C31 N5 Li2 N6 -107.86(9)
C32 N5 Li2 N4 -110.67(10)
C33 N5 Li2 N4 127.89(9)
C31 N5 Li2 N4 11.57(9)
C32 N5 Li2 C19 -6.28(14)
C33 N5 Li2 C19 -127.72(10)
C31 N5 Li2 C19 115.96(11)
C32 N5 Li2 C27 -8.7(2)
C33 N5 Li2 C27 -130.14(18)
C31 N5 Li2 C27 113.54(19)
C29 N4 Li2 N6 -19.13(14)
C28 N4 Li2 N6 -143.18(11)
C30 N4 Li2 N6 99.80(12)
C29 N4 Li2 N5 -102.19(9)
C28 N4 Li2 N5 133.76(9)
C30 N4 Li2 N5 16.73(9)
C29 N4 Li2 C19 145.30(10)
C28 N4 Li2 C19 21.25(13)
C30 N4 Li2 C19 -95.78(10)
C29 N4 Li2 C27 110.14(10)
C28 N4 Li2 C27 -13.91(12)
C30 N4 Li2 C27 -130.93(9)
N3 Li1 C1 C2 -34.19(18)
N2 Li1 C1 C2 72.48(13)
N1 Li1 C1 C2 162.73(11)
C9 Li1 C1 C2 -109.33(13)
N3 Li1 C1 C9 75.14(17)
N2 Li1 C1 C9 -178.19(13)
N1 Li1 C1 C9 -87.95(12)
N3 Li1 C1 Li1' -71(2)
N2 Li1 C1 Li1' 36(2)
N1 Li1 C1 Li1' 126(2)
C9 Li1 C1 Li1' -146(2)
N2' Li1' C1 C2 -178.7(5)
N1' Li1' C1 C2 -81.1(10)
N3' Li1' C1 C2 89.3(7)
C9 Li1' C1 C2 -110.45(13)
N2' Li1' C1 C9 -68.3(5)
N1' Li1' C1 C9 29.3(10)
N3' Li1' C1 C9 -160.2(8)
C2 Li1' C1 C9 110.45(13)
N2' Li1' C1 Li1 -34.9(18)
N1' Li1' C1 Li1 62.8(17)
N3' Li1' C1 Li1 -127(2)
C9 Li1' C1 Li1 33(2)
C2 Li1' C1 Li1 144(2)
C9 C1 C2 C3 1.07(16)
Li1 C1 C2 C3 78.73(12)
Li1' C1 C2 C3 84.7(3)
C9 C1 C2 Li1' -83.7(3)
Li1 C1 C2 Li1' -6.0(3)
N2' Li1' C2 C1 1.8(8)
N1' Li1' C2 C1 120.7(9)
N3' Li1' C2 C1 -101.7(7)
C9 Li1' C2 C1 39.98(17)
N2' Li1' C2 C3 -106.5(9)
N1' Li1' C2 C3 12.4(9)
N3' Li1' C2 C3 150.0(7)
C1 Li1' C2 C3 -108.3(2)
C9 Li1' C2 C3 -68.3(2)
C1 C2 C3 C4 177.42(15)
Li1' C2 C3 C4 -121.7(4)
C1 C2 C3 C8 -0.78(15)
Li1' C2 C3 C8 60.1(4)
C2 C3 C4 C5 -179.01(15)
C8 C3 C4 C5 -1.0(2)
C3 C4 C5 C6 0.8(2)
C4 C5 C6 C7 -1.1(2)
C5 C6 C7 C8 1.6(2)
C6 C7 C8 C9 177.89(14)
C6 C7 C8 C3 -1.80(19)
C4 C3 C8 C7 1.47(19)
C2 C3 C8 C7 179.98(12)
C4 C3 C8 C9 -178.29(12)
C2 C3 C8 C9 0.22(14)
C2 C1 C9 C8 -0.92(15)
Li1 C1 C9 C8 -92.30(11)
Li1' C1 C9 C8 -86.6(4)
C2 C1 C9 Li1 91.38(12)
Li1' C1 C9 Li1 5.7(4)
C2 C1 C9 Li1' 85.7(4)
Li1 C1 C9 Li1' -5.7(4)
C7 C8 C9 C1 -179.30(14)
C3 C8 C9 C1 0.41(14)
C7 C8 C9 Li1 110.11(15)
C3 C8 C9 Li1 -70.18(11)
C7 C8 C9 Li1' 117.7(3)
C3 C8 C9 Li1' -62.6(3)
N3 Li1 C9 C1 -128.82(14)
N2 Li1 C9 C1 3.0(2)
N1 Li1 C9 C1 99.89(12)
N3 Li1 C9 C8 -23.68(15)
N2 Li1 C9 C8 108.2(2)
N1 Li1 C9 C8 -154.97(11)
C1 Li1 C9 C8 105.13(14)
N3 Li1 C9 Li1' -91(2)
N2 Li1 C9 Li1' 41(2)
N1 Li1 C9 Li1' 138(2)
C1 Li1 C9 Li1' 38(2)
N2' Li1' C9 C1 116.7(6)
N1' Li1' C9 C1 -157.9(7)
N3' Li1' C9 C1 29.8(11)
C2 Li1' C9 C1 -38.52(14)
N2' Li1' C9 C8 -136.7(5)
N1' Li1' C9 C8 -51.3(6)
N3' Li1' C9 C8 136.4(12)
C1 Li1' C9 C8 106.6(2)
C2 Li1' C9 C8 68.10(18)
N2' Li1' C9 Li1 -23(2)
N1' Li1' C9 Li1 63(2)
N3' Li1' C9 Li1 -110(3)
C1 Li1' C9 Li1 -139(2)
C2 Li1' C9 Li1 -178(2)
N6 Li2 C19 C20 -35.03(17)
N5 Li2 C19 C20 72.90(12)
N4 Li2 C19 C20 163.85(10)
C27 Li2 C19 C20 -109.39(12)
N6 Li2 C19 C27 74.36(15)
N5 Li2 C19 C27 -177.71(12)
N4 Li2 C19 C27 -86.76(10)
C27 C19 C20 C21 1.78(15)
Li2 C19 C20 C21 79.44(11)
C19 C20 C21 C22 177.36(13)
C19 C20 C21 C26 -1.50(14)
C20 C21 C22 C23 -178.51(13)
C26 C21 C22 C23 0.24(18)
C21 C22 C23 C24 -1.21(19)
C22 C23 C24 C25 0.7(2)
C23 C24 C25 C26 0.90(19)
C24 C25 C26 C27 177.66(13)
C24 C25 C26 C21 -1.83(17)
C22 C21 C26 C25 1.27(16)
C20 C21 C26 C25 -179.68(10)
C22 C21 C26 C27 -178.34(11)
C20 C21 C26 C27 0.72(13)
C20 C19 C27 C26 -1.32(14)
Li2 C19 C27 C26 -94.12(10)
C20 C19 C27 Li2 92.79(11)
C25 C26 C27 C19 -179.19(12)
C21 C26 C27 C19 0.34(13)
C25 C26 C27 Li2 109.37(14)
C21 C26 C27 Li2 -71.10(11)
N6 Li2 C27 C19 -128.23(12)
N5 Li2 C27 C19 3.9(2)
N4 Li2 C27 C19 101.36(11)
N6 Li2 C27 C26 -23.51(14)
N5 Li2 C27 C26 108.6(2)
N4 Li2 C27 C26 -153.92(10)
C19 Li2 C27 C26 104.72(12)
